data_4312948
loop_
_publ_author_name
'Miao Du'
'Xian-He Bu'
'Zheng Huang'
'Shen-Tan Chen'
'Ya-Mei Guo'
'Carmen Diaz'
'Joan Ribas'

_publ_contact_author
; Xian-He Bu
  Department of Chemistry, Nankai University, Tianjin 300071,China
;
_publ_contact_author_email buxh@nankai.edu.cn
_publ_section_title
;
 From Metallacyclophanes to 1-D Coordination Polymers: Role of Anions in
 Self-Assembly Processes of Copper(II) and
 2,5-Bis(3-pyridyl)-1,3,4-oxadiazole
;
_journal_name_full 'Inorganic Chemistry'
_journal_page_first 552
_journal_page_last 559
_journal_paper_doi 10.1021/ic025851h
_journal_volume 42
_journal_year 2003
_chemical_formula_sum 'C28 H22 Cu2 N14 O14'
_chemical_formula_weight 905.68
_chemical_name_systematic
; 
 ? 
;
_space_group_IT_number 2
_symmetry_cell_setting triclinic
_symmetry_space_group_name_Hall '-P 1'
_symmetry_space_group_name_H-M 'P -1'
_atom_sites_solution_hydrogens geom
_atom_sites_solution_primary direct
_atom_sites_solution_secondary difmap
_audit_creation_method SHELXL-97
_cell_angle_alpha 74.121(5)
_cell_angle_beta 78.407(6)
_cell_angle_gamma 86.307(6)
_cell_formula_units_Z 1
_cell_length_a 7.863(3)
_cell_length_b 8.679(3)
_cell_length_c 13.375(5)
_cell_measurement_temperature 293(2)
_cell_volume 860.0(5)
_computing_cell_refinement 'Bruker SMART'
_computing_data_collection 'Bruker SMART'
_computing_data_reduction 'Bruker SHELXTL'
_computing_molecular_graphics 'Bruker SHELXTL'
_computing_publication_material 'Bruker SHELXTL'
_computing_structure_refinement 'SHELXL-97 (Sheldrick, 1997)'
_computing_structure_solution 'SHELXS-97 (Sheldrick, 1990)'
_diffrn_ambient_temperature 293(2)
_diffrn_measured_fraction_theta_full 0.995
_diffrn_measured_fraction_theta_max 0.995
_diffrn_measurement_device_type 'CCD area detector'
_diffrn_measurement_method 'phi and omega scans'
_diffrn_radiation_monochromator graphite
_diffrn_radiation_source 'fine-focus sealed tube'
_diffrn_radiation_type MoK\a
_diffrn_radiation_wavelength 0.71073
_diffrn_reflns_av_R_equivalents 0.0303
_diffrn_reflns_av_sigmaI/netI 0.0788
_diffrn_reflns_limit_h_max 9
_diffrn_reflns_limit_h_min -7
_diffrn_reflns_limit_k_max 10
_diffrn_reflns_limit_k_min -9
_diffrn_reflns_limit_l_max 13
_diffrn_reflns_limit_l_min -15
_diffrn_reflns_number 3602
_diffrn_reflns_theta_full 25.03
_diffrn_reflns_theta_max 25.03
_diffrn_reflns_theta_min 1.61
_exptl_absorpt_coefficient_mu 1.329
_exptl_absorpt_correction_T_max 0.7770
_exptl_absorpt_correction_T_min 0.7324
_exptl_absorpt_correction_type multi-scan
_exptl_absorpt_process_details SADABS
_exptl_crystal_colour blue
_exptl_crystal_density_diffrn 1.749
_exptl_crystal_density_method 'not measured'
_exptl_crystal_description block
_exptl_crystal_F_000 458
_exptl_crystal_size_max 0.25
_exptl_crystal_size_mid 0.25
_exptl_crystal_size_min 0.20
_refine_diff_density_max 0.367
_refine_diff_density_min -0.427
_refine_diff_density_rms 0.078
_refine_ls_extinction_method none
_refine_ls_goodness_of_fit_ref 1.031
_refine_ls_hydrogen_treatment mixed
_refine_ls_matrix_type full
_refine_ls_number_parameters 265
_refine_ls_number_reflns 3030
_refine_ls_number_restraints 0
_refine_ls_restrained_S_all 1.031
_refine_ls_R_factor_all 0.0804
_refine_ls_R_factor_gt 0.0453
_refine_ls_shift/su_max 0.005
_refine_ls_shift/su_mean 0.001
_refine_ls_structure_factor_coef Fsqd
_refine_ls_weighting_details 'calc w=1/[\s^2^(Fo^2^)+(0.0300P)^2^+0.0000P] where P=(Fo^2^+2Fc^2^)/3'
_refine_ls_weighting_scheme calc
_refine_ls_wR_factor_gt 0.0805
_refine_ls_wR_factor_ref 0.0927
_reflns_number_gt 1988
_reflns_number_total 3030
_reflns_threshold_expression >2sigma(I)
_cod_data_source_file ic025851h-2_s2_2.cif
_cod_data_source_block 2
_cod_depositor_comments
;
The following automatic conversions were performed:

'_symmetry_cell_setting' value 'Triclinic' changed to 'triclinic'
according to the built-in table from CIF Core dictionary named
'cif_core.dic' version 2.4.1 from
2010-06-29.

'_exptl_absorpt_correction_type' value 'MULTI-SCAN'
changed to 'multi-scan' according to the built-in table from CIF Core
dictionary named 'cif_core.dic' version 2.4.1 from 2010-06-29.

Automatic conversion script
Id: cif_fix_values 1646 2011-03-28 12:23:43Z adriana 
;
_cod_original_cell_volume 859.9(5)
_cod_database_code 4312948

loop_
_symmetry_equiv_pos_as_xyz
'x, y, z'
'-x, -y, -z'

loop_
_atom_site_label
_atom_site_type_symbol
_atom_site_fract_x
_atom_site_fract_y
_atom_site_fract_z
_atom_site_U_iso_or_equiv
_atom_site_adp_type
_atom_site_occupancy
_atom_site_symmetry_multiplicity
_atom_site_calc_flag
_atom_site_refinement_flags
_atom_site_disorder_assembly
_atom_site_disorder_group
Cu1 Cu 0.26823(6) 1.15665(6) 0.72076(4) 0.03497(19) Uani 1 1 d . . .
O1 O 0.1898(3) 0.5959(3) 1.0034(2) 0.0376(7) Uani 1 1 d . . .
O2 O 0.4887(4) 1.2458(3) 0.7278(2) 0.0433(8) Uani 1 1 d . . .
O3 O 0.7165(4) 1.3736(4) 0.6290(3) 0.0572(9) Uani 1 1 d . . .
O4 O 0.5290(4) 1.2890(4) 0.5572(3) 0.0584(9) Uani 1 1 d . . .
O5 O 0.0418(4) 1.0618(3) 0.7277(2) 0.0442(8) Uani 1 1 d . . .
O6 O -0.1136(4) 1.0483(4) 0.6133(3) 0.0604(10) Uani 1 1 d . . .
O7 O 0.1350(4) 1.1683(4) 0.5597(3) 0.0613(10) Uani 1 1 d . . .
N1 N 0.3727(4) 0.9357(4) 0.7262(3) 0.0355(9) Uani 1 1 d . . .
N2 N 0.3607(5) 0.3996(4) 0.9648(3) 0.0440(10) Uani 1 1 d . . .
N3 N 0.2656(5) 0.3453(4) 1.0685(3) 0.0442(10) Uani 1 1 d . . .
N4 N -0.1478(4) 0.6309(4) 1.2779(3) 0.0334(9) Uani 1 1 d . . .
N5 N 0.5823(5) 1.3052(4) 0.6346(3) 0.0407(9) Uani 1 1 d . . .
N6 N 0.0190(5) 1.0928(4) 0.6303(4) 0.0451(10) Uani 1 1 d . . .
C1 C 0.5004(5) 0.8991(5) 0.6535(3) 0.0402(11) Uani 1 1 d . . .
H1A H 0.5465 0.9797 0.5941 0.048 Uiso 1 1 calc R . .
C2 C 0.5661(5) 0.7441(5) 0.6643(3) 0.0407(11) Uani 1 1 d . . .
H2A H 0.6518 0.7208 0.6113 0.049 Uiso 1 1 calc R . .
C3 C 0.5033(5) 0.6254(5) 0.7539(3) 0.0388(11) Uani 1 1 d . . .
H3A H 0.5474 0.5214 0.7629 0.047 Uiso 1 1 calc R . .
C4 C 0.3741(5) 0.6630(5) 0.8302(3) 0.0337(10) Uani 1 1 d . . .
C5 C 0.3083(5) 0.8167(5) 0.8108(3) 0.0378(11) Uani 1 1 d . . .
H5A H 0.2138 0.8395 0.8590 0.045 Uiso 1 1 calc R . .
C6 C 0.3122(5) 0.5453(5) 0.9309(3) 0.0338(10) Uani 1 1 d . . .
C7 C 0.1692(5) 0.4633(5) 1.0879(3) 0.0349(10) Uani 1 1 d . . .
C8 C 0.0507(5) 0.4728(5) 1.1848(3) 0.0327(10) Uani 1 1 d . . .
C9 C 0.0235(5) 0.3430(5) 1.2730(4) 0.0405(11) Uani 1 1 d . . .
H9A H 0.0800 0.2459 1.2715 0.049 Uiso 1 1 calc R . .
C10 C -0.0873(5) 0.3588(5) 1.3625(4) 0.0440(12) Uani 1 1 d . . .
H10A H -0.1061 0.2729 1.4228 0.053 Uiso 1 1 calc R . .
C11 C -0.1710(5) 0.5036(5) 1.3626(4) 0.0417(12) Uani 1 1 d . . .
H11A H -0.2464 0.5131 1.4239 0.050 Uiso 1 1 calc R . .
C12 C -0.0365(5) 0.6142(5) 1.1902(3) 0.0367(11) Uani 1 1 d . . .
H12A H -0.0179 0.7019 1.1310 0.044 Uiso 1 1 calc R . .
C13 C 0.3085(7) 0.9467(7) 0.1030(4) 0.0635(15) Uani 1 1 d . . .
C14 C 0.2505(6) 1.0208(6) 0.0046(5) 0.0546(14) Uani 1 1 d . . .
N7 N 0.2105(6) 1.0755(5) -0.0740(4) 0.0638(13) Uani 1 1 d . . .
H1 H 0.3864 0.8469 0.0977 0.11(2) Uiso 1 1 d . . .
H2 H 0.3774 1.0163 0.1204 0.10(2) Uiso 1 1 d . . .
H3 H 0.1941 0.8852 0.1513 0.16(3) Uiso 1 1 d . . .

loop_
_atom_site_aniso_label
_atom_site_aniso_U_11
_atom_site_aniso_U_22
_atom_site_aniso_U_33
_atom_site_aniso_U_23
_atom_site_aniso_U_13
_atom_site_aniso_U_12
Cu1 0.0357(3) 0.0307(3) 0.0327(3) -0.0021(2) -0.0017(2) -0.0011(2)
O1 0.0428(17) 0.0297(16) 0.0329(18) -0.0003(14) -0.0026(14) 0.0040(13)
O2 0.0436(18) 0.0467(19) 0.0317(19) -0.0012(15) 0.0004(14) -0.0077(15)
O3 0.0403(19) 0.056(2) 0.072(3) -0.0181(18) 0.0041(17) -0.0198(17)
O4 0.067(2) 0.065(2) 0.040(2) -0.0062(18) -0.0076(18) -0.0107(18)
O5 0.0458(19) 0.0437(19) 0.036(2) 0.0020(15) -0.0089(15) -0.0033(15)
O6 0.055(2) 0.049(2) 0.084(3) -0.0161(19) -0.029(2) -0.0088(18)
O7 0.065(2) 0.073(2) 0.042(2) -0.0075(19) -0.0027(18) -0.022(2)
N1 0.040(2) 0.033(2) 0.028(2) -0.0035(18) -0.0016(17) 0.0005(17)
N2 0.061(3) 0.029(2) 0.037(2) -0.0045(18) -0.0020(19) 0.0012(18)
N3 0.059(3) 0.028(2) 0.040(2) -0.0060(18) -0.0018(19) 0.0026(19)
N4 0.035(2) 0.029(2) 0.030(2) 0.0018(17) -0.0059(17) -0.0039(16)
N5 0.039(2) 0.033(2) 0.047(3) -0.010(2) -0.002(2) 0.0002(19)
N6 0.041(2) 0.029(2) 0.063(3) -0.010(2) -0.008(2) 0.0013(19)
C1 0.039(3) 0.049(3) 0.030(3) -0.005(2) -0.005(2) -0.007(2)
C2 0.040(3) 0.047(3) 0.034(3) -0.016(2) 0.000(2) 0.001(2)
C3 0.044(3) 0.037(3) 0.036(3) -0.013(2) -0.006(2) 0.003(2)
C4 0.034(2) 0.031(2) 0.038(3) -0.010(2) -0.010(2) -0.001(2)
C5 0.034(2) 0.041(3) 0.036(3) -0.009(2) -0.003(2) 0.002(2)
C6 0.037(3) 0.030(2) 0.035(3) -0.011(2) -0.006(2) -0.001(2)
C7 0.037(3) 0.030(2) 0.035(3) -0.001(2) -0.010(2) -0.003(2)
C8 0.032(2) 0.030(2) 0.033(3) -0.001(2) -0.011(2) 0.0003(19)
C9 0.040(3) 0.031(3) 0.046(3) -0.003(2) -0.012(2) 0.002(2)
C10 0.047(3) 0.036(3) 0.036(3) 0.009(2) -0.005(2) -0.002(2)
C11 0.040(3) 0.044(3) 0.034(3) -0.001(2) -0.006(2) -0.002(2)
C12 0.040(3) 0.035(3) 0.029(3) 0.000(2) -0.003(2) -0.002(2)
C13 0.056(3) 0.081(4) 0.044(3) -0.001(3) -0.011(3) 0.006(4)
C14 0.055(3) 0.044(3) 0.061(4) -0.009(3) -0.009(3) 0.004(3)
N7 0.090(3) 0.049(3) 0.059(3) -0.013(2) -0.036(3) 0.016(2)

loop_
_atom_type_symbol
_atom_type_description
_atom_type_scat_dispersion_real
_atom_type_scat_dispersion_imag
_atom_type_scat_source
C C 0.0033 0.0016 'International Tables Vol C Tables 4.2.6.8 and 6.1.1.4'
H H 0.0000 0.0000 'International Tables Vol C Tables 4.2.6.8 and 6.1.1.4'
N N 0.0061 0.0033 'International Tables Vol C Tables 4.2.6.8 and 6.1.1.4'
O O 0.0106 0.0060 'International Tables Vol C Tables 4.2.6.8 and 6.1.1.4'
Cu Cu 0.3201 1.2651 'International Tables Vol C Tables 4.2.6.8 and 6.1.1.4'

loop_
_geom_angle_atom_site_label_1
_geom_angle_atom_site_label_2
_geom_angle_atom_site_label_3
_geom_angle
_geom_angle_site_symmetry_1
_geom_angle_site_symmetry_3
_geom_angle_publ_flag
O2 Cu1 O5 174.87(13) . . ?
O2 Cu1 N4 90.22(12) . 2_577 ?
O5 Cu1 N4 89.60(12) . 2_577 ?
O2 Cu1 N1 93.14(13) . . ?
O5 Cu1 N1 86.83(13) . . ?
N4 Cu1 N1 175.76(14) 2_577 . ?
O2 Cu1 N7 86.25(12) . . ?
O5 Cu1 N7 88.71(13) . . ?
N1 Cu1 N7 88.04(13) . . ?
N4 Cu1 N7 89.77(12) . 2_577 ?
C6 O1 C7 102.2(3) . . ?
N5 O2 Cu1 112.5(3) . . ?
N6 O5 Cu1 106.1(2) . . ?
C1 N1 C5 117.7(4) . . ?
C1 N1 Cu1 125.7(3) . . ?
C5 N1 Cu1 116.7(3) . . ?
C6 N2 N3 105.7(3) . . ?
C7 N3 N2 106.8(3) . . ?
C11 N4 C12 117.6(4) . . ?
C11 N4 Cu1 122.3(3) . 2_577 ?
C12 N4 Cu1 120.1(3) . 2_577 ?
O3 N5 O4 124.3(4) . . ?
O3 N5 O2 118.2(4) . . ?
O4 N5 O2 117.5(4) . . ?
O6 N6 O7 123.7(5) . . ?
O6 N6 O5 118.9(4) . . ?
O7 N6 O5 117.3(4) . . ?
N1 C1 C2 121.8(4) . . ?
C3 C2 C1 119.5(4) . . ?
C2 C3 C4 118.9(4) . . ?
C5 C4 C3 118.2(4) . . ?
C5 C4 C6 120.4(4) . . ?
C3 C4 C6 121.4(4) . . ?
N1 C5 C4 123.7(4) . . ?
N2 C6 O1 113.2(4) . . ?
N2 C6 C4 129.6(4) . . ?
O1 C6 C4 117.1(3) . . ?
N3 C7 O1 112.1(4) . . ?
N3 C7 C8 129.3(4) . . ?
O1 C7 C8 118.6(4) . . ?
C9 C8 C12 118.5(4) . . ?
C9 C8 C7 121.6(4) . . ?
C12 C8 C7 119.9(4) . . ?
C10 C9 C8 119.3(4) . . ?
C9 C10 C11 119.4(4) . . ?
N4 C11 C10 122.5(4) . . ?
N4 C12 C8 122.8(4) . . ?
N7 C14 C13 177.3(6) . . ?

loop_
_geom_bond_atom_site_label_1
_geom_bond_atom_site_label_2
_geom_bond_distance
_geom_bond_site_symmetry_2
_geom_bond_publ_flag
Cu1 O2 1.972(3) . ?
Cu1 O5 1.984(3) . ?
Cu1 N4 2.021(3) 2_577 ?
Cu1 N1 2.025(3) . ?
Cu1 N7 2.592(3) . ?
O1 C6 1.365(5) . ?
O1 C7 1.367(4) . ?
O2 N5 1.300(4) . ?
O3 N5 1.223(4) . ?
O4 N5 1.236(4) . ?
O5 N6 1.303(5) . ?
O6 N6 1.218(4) . ?
O7 N6 1.243(4) . ?
N1 C1 1.338(5) . ?
N1 C5 1.342(5) . ?
N2 C6 1.283(5) . ?
N2 N3 1.406(5) . ?
N3 C7 1.287(5) . ?
N4 C11 1.341(5) . ?
N4 C12 1.351(5) . ?
N4 Cu1 2.021(3) 2_577 ?
C1 C2 1.390(5) . ?
C2 C3 1.377(6) . ?
C3 C4 1.380(5) . ?
C4 C5 1.374(5) . ?
C4 C6 1.464(6) . ?
C7 C8 1.455(6) . ?
C8 C9 1.381(5) . ?
C8 C12 1.380(5) . ?
C9 C10 1.366(6) . ?
C10 C11 1.380(5) . ?
C13 C14 1.447(7) . ?
C14 N7 1.127(6) . ?

loop_
_geom_torsion_atom_site_label_1
_geom_torsion_atom_site_label_2
_geom_torsion_atom_site_label_3
_geom_torsion_atom_site_label_4
_geom_torsion
_geom_torsion_site_symmetry_1
_geom_torsion_site_symmetry_2
_geom_torsion_site_symmetry_3
_geom_torsion_site_symmetry_4
_geom_torsion_publ_flag
O5 Cu1 O2 N5 180(87) . . . . ?
N4 Cu1 O2 N5 -92.3(3) 2_577 . . . ?
N1 Cu1 O2 N5 90.3(3) . . . . ?
O2 Cu1 O5 N6 173.6(12) . . . . ?
N4 Cu1 O5 N6 85.7(2) 2_577 . . . ?
N1 Cu1 O5 N6 -96.6(2) . . . . ?
O2 Cu1 N1 C1 -63.1(4) . . . . ?
O5 Cu1 N1 C1 122.0(4) . . . . ?
N4 Cu1 N1 C1 154.6(19) 2_577 . . . ?
O2 Cu1 N1 C5 116.4(3) . . . . ?
O5 Cu1 N1 C5 -58.5(3) . . . . ?
N4 Cu1 N1 C5 -26(2) 2_577 . . . ?
C6 N2 N3 C7 -0.4(5) . . . . ?
Cu1 O2 N5 O3 175.1(3) . . . . ?
Cu1 O2 N5 O4 -4.7(4) . . . . ?
Cu1 O5 N6 O6 -179.1(3) . . . . ?
Cu1 O5 N6 O7 0.3(4) . . . . ?
C5 N1 C1 C2 -0.3(6) . . . . ?
Cu1 N1 C1 C2 179.1(3) . . . . ?
N1 C1 C2 C3 -2.5(7) . . . . ?
C1 C2 C3 C4 1.2(6) . . . . ?
C2 C3 C4 C5 2.8(6) . . . . ?
C2 C3 C4 C6 -174.9(4) . . . . ?
C1 N1 C5 C4 4.7(6) . . . . ?
Cu1 N1 C5 C4 -174.8(3) . . . . ?
C3 C4 C5 N1 -6.0(6) . . . . ?
C6 C4 C5 N1 171.8(4) . . . . ?
N3 N2 C6 O1 -0.2(5) . . . . ?
N3 N2 C6 C4 176.7(4) . . . . ?
C7 O1 C6 N2 0.7(5) . . . . ?
C7 O1 C6 C4 -176.6(3) . . . . ?
C5 C4 C6 N2 -177.5(4) . . . . ?
C3 C4 C6 N2 0.1(7) . . . . ?
C5 C4 C6 O1 -0.7(6) . . . . ?
C3 C4 C6 O1 177.0(4) . . . . ?
N2 N3 C7 O1 0.9(5) . . . . ?
N2 N3 C7 C8 -177.6(4) . . . . ?
C6 O1 C7 N3 -1.0(4) . . . . ?
C6 O1 C7 C8 177.7(4) . . . . ?
N3 C7 C8 C9 -1.8(7) . . . . ?
O1 C7 C8 C9 179.8(4) . . . . ?
N3 C7 C8 C12 177.6(4) . . . . ?
O1 C7 C8 C12 -0.8(6) . . . . ?
C12 C8 C9 C10 -0.4(6) . . . . ?
C7 C8 C9 C10 179.1(4) . . . . ?
C8 C9 C10 C11 0.6(7) . . . . ?
C12 N4 C11 C10 -0.5(6) . . . . ?
Cu1 N4 C11 C10 -179.1(3) 2_577 . . . ?
C9 C10 C11 N4 -0.2(7) . . . . ?
C11 N4 C12 C8 0.8(6) . . . . ?
Cu1 N4 C12 C8 179.4(3) 2_577 . . . ?
C9 C8 C12 N4 -0.3(6) . . . . ?
C7 C8 C12 N4 -179.8(4) . . . . ?
